data_7041853
loop_
_publ_author_name
'Liu, Liu Leo'
'Zhu, Diya'
'Cao, Levy L.'
'Stephan, Douglas W.'

_publ_section_title
;
 N-Heterocyclic carbene stabilized parent sulfenyl, selenenyl, and
 tellurenyl cations (XH(+), X = S, Se, Te).
;
_journal_issue 10
_journal_name_full 'Dalton transactions (Cambridge, England : 2003)'
_journal_page_first 3095
_journal_page_last 3099
_journal_paper_doi 10.1039/c7dt00186j
_journal_volume 46
_journal_year 2017
_chemical_formula_sum 'C22 H27 F3 N2 O3 S Se'
_chemical_formula_weight 535.47
_space_group_crystal_system monoclinic
_space_group_IT_number 15
_space_group_name_Hall '-C 2yc'
_space_group_name_H-M_alt 'C 1 2/c 1'
_symmetry_space_group_name_Hall '-C 2yc'
_symmetry_space_group_name_H-M 'C 1 2/c 1'
_atom_sites_solution_hydrogens mixed
_audit_creation_method SHELXL-2014/7
_audit_update_record
;
2017-01-13 deposited with the CCDC.
2017-01-26 downloaded from the CCDC.
;
_cell_angle_alpha 90
_cell_angle_beta 110.240(7)
_cell_angle_gamma 90
_cell_formula_units_Z 8
_cell_length_a 33.690(4)
_cell_length_b 8.5921(9)
_cell_length_c 18.017(2)
_cell_measurement_reflns_used 9558
_cell_measurement_temperature 150(2)
_cell_measurement_theta_max 27.14
_cell_measurement_theta_min 2.58
_cell_volume 4893.3(10)
_computing_structure_refinement 'SHELXL-2014/7 (Sheldrick, 2014)'
_diffrn_ambient_temperature 150(2)
_diffrn_measured_fraction_theta_full 1.000
_diffrn_measured_fraction_theta_max 1.000
_diffrn_measurement_device_type 'Bruker APEX-II CCD'
_diffrn_measurement_method '\f and \w scans'
_diffrn_radiation_type MoK\a
_diffrn_radiation_wavelength 0.71073
_diffrn_reflns_av_R_equivalents 0.0436
_diffrn_reflns_av_unetI/netI 0.0302
_diffrn_reflns_Laue_measured_fraction_full 1.000
_diffrn_reflns_Laue_measured_fraction_max 1.000
_diffrn_reflns_limit_h_max 43
_diffrn_reflns_limit_h_min -43
_diffrn_reflns_limit_k_max 11
_diffrn_reflns_limit_k_min -11
_diffrn_reflns_limit_l_max 23
_diffrn_reflns_limit_l_min -23
_diffrn_reflns_number 40631
_diffrn_reflns_point_group_measured_fraction_full 1.000
_diffrn_reflns_point_group_measured_fraction_max 1.000
_diffrn_reflns_theta_full 25.242
_diffrn_reflns_theta_max 27.482
_diffrn_reflns_theta_min 2.306
_exptl_absorpt_coefficient_mu 1.668
_exptl_absorpt_correction_T_max 0.7456
_exptl_absorpt_correction_T_min 0.6702
_exptl_absorpt_correction_type multi-scan
_exptl_crystal_colour colorless
_exptl_crystal_density_diffrn 1.454
_exptl_crystal_description block
_exptl_crystal_F_000 2192
_exptl_crystal_size_max 0.200
_exptl_crystal_size_mid 0.120
_exptl_crystal_size_min 0.100
_refine_diff_density_max 1.856
_refine_diff_density_min -1.507
_refine_diff_density_rms 0.086
_refine_ls_extinction_method none
_refine_ls_goodness_of_fit_ref 1.199
_refine_ls_hydrogen_treatment mixed
_refine_ls_matrix_type full
_refine_ls_number_parameters 292
_refine_ls_number_reflns 5615
_refine_ls_number_restraints 1
_refine_ls_restrained_S_all 1.200
_refine_ls_R_factor_all 0.0686
_refine_ls_R_factor_gt 0.0455
_refine_ls_shift/su_max 0.001
_refine_ls_shift/su_mean 0.000
_refine_ls_structure_factor_coef Fsqd
_refine_ls_weighting_details 'w=1/[\s^2^(Fo^2^)+(0.0518P)^2^+11.7948P] where P=(Fo^2^+2Fc^2^)/3'
_refine_ls_weighting_scheme calc
_refine_ls_wR_factor_gt 0.1187
_refine_ls_wR_factor_ref 0.1305
_reflns_Friedel_coverage 0.000
_reflns_number_gt 4162
_reflns_number_total 5615
_reflns_threshold_expression 'I > 2\s(I)'
_cod_data_source_file c7dt00186j2.cif
_cod_data_source_block liu_a
_cod_depositor_comments 'Adding full bibliography for 7041853--7041857.cif.'
_cod_original_cell_volume 4893.2(10)
_cod_database_code 7041853
_shelx_shelxl_version_number 2014/7
_shelx_space_group_comment
;
The symmetry employed for this shelxl refinement is uniquely defined
by the following loop, which should always be used as a source of
symmetry information in preference to the above space-group names.
They are only intended as comments.
;

loop_
_space_group_symop_operation_xyz
'x, y, z'
'-x, y, -z+1/2'
'x+1/2, y+1/2, z'
'-x+1/2, y+1/2, -z+1/2'
'-x, -y, -z'
'x, -y, z-1/2'
'-x+1/2, -y+1/2, -z'
'x+1/2, -y+1/2, z-1/2'

loop_
_atom_site_label
_atom_site_type_symbol
_atom_site_fract_x
_atom_site_fract_y
_atom_site_fract_z
_atom_site_U_iso_or_equiv
_atom_site_adp_type
_atom_site_occupancy
_atom_site_site_symmetry_order
_atom_site_calc_flag
_atom_site_refinement_flags_posn
_atom_site_refinement_flags_adp
S002 S 0.37994(2) 0.20498(9) 0.20920(4) 0.02307(18) Uani 1 1 d . .
F003 F 0.31673(6) 0.1947(2) 0.26366(12) 0.0381(5) Uani 1 1 d . .
F004 F 0.33435(7) 0.4254(2) 0.24186(14) 0.0451(6) Uani 1 1 d . .
F005 F 0.29935(7) 0.2791(3) 0.14412(14) 0.0531(6) Uani 1 1 d . .
O006 O 0.40922(8) 0.2289(3) 0.28828(14) 0.0368(6) Uani 1 1 d . .
O007 O 0.38668(8) 0.3022(3) 0.15005(15) 0.0372(6) Uani 1 1 d . .
N008 N 0.42406(8) 0.2881(3) 0.60473(15) 0.0229(5) Uani 1 1 d . .
N009 N 0.35556(8) 0.2898(3) 0.53866(14) 0.0213(5) Uani 1 1 d . .
O00A O 0.37019(8) 0.0452(3) 0.18765(16) 0.0392(6) Uani 1 1 d . .
C00B C 0.46841(9) 0.2696(3) 0.61634(18) 0.0222(6) Uani 1 1 d . .
C00C C 0.39382(10) 0.2765(3) 0.53485(17) 0.0215(6) Uani 1 1 d . .
C00D C 0.31687(9) 0.2961(4) 0.47125(17) 0.0217(6) Uani 1 1 d . .
C00E C 0.25754(10) 0.1695(4) 0.37886(19) 0.0276(7) Uani 1 1 d . .
H00D H 0.2409 0.0785 0.3612 0.033 Uiso 1 1 calc R U
C00F C 0.49217(10) 0.4015(4) 0.61415(19) 0.0275(7) Uani 1 1 d . .
C00G C 0.30487(10) 0.4385(4) 0.43227(18) 0.0239(6) Uani 1 1 d . .
C00H C 0.26887(10) 0.4400(4) 0.36463(19) 0.0254(7) Uani 1 1 d . .
H00E H 0.2602 0.5353 0.3371 0.031 Uiso 1 1 calc R U
C00I C 0.24518(9) 0.3063(4) 0.33604(18) 0.0248(6) Uani 1 1 d . .
C00J C 0.29320(10) 0.1608(4) 0.44644(19) 0.0264(7) Uani 1 1 d . .
C00K C 0.52774(10) 0.1046(4) 0.6336(2) 0.0314(7) Uani 1 1 d . .
H00F H 0.5401 0.0038 0.6409 0.038 Uiso 1 1 calc R U
C00L C 0.40576(10) 0.3096(4) 0.66774(17) 0.0255(7) Uani 1 1 d . .
H00G H 0.4159 0.4072 0.6974 0.031 Uiso 1 1 calc R U
H00H H 0.4128 0.2209 0.7051 0.031 Uiso 1 1 calc R U
C00M C 0.48561(10) 0.1209(4) 0.6274(2) 0.0282(7) Uani 1 1 d . .
C00N C 0.35825(10) 0.3169(4) 0.62135(17) 0.0259(7) Uani 1 1 d . .
H00I H 0.3429 0.2352 0.6392 0.031 Uiso 1 1 calc R U
H00J H 0.3465 0.4199 0.6272 0.031 Uiso 1 1 calc R U
C00O C 0.55209(10) 0.2317(4) 0.62932(19) 0.0283(7) Uani 1 1 d . .
C00P C 0.53415(11) 0.3785(4) 0.6211(2) 0.0317(8) Uani 1 1 d . .
H00K H 0.5511 0.4664 0.6201 0.038 Uiso 1 1 calc R U
C00R C 0.33037(11) 0.2794(4) 0.2150(2) 0.0293(7) Uani 1 1 d . .
C00S C 0.33021(12) 0.5842(4) 0.4607(2) 0.0383(9) Uani 1 1 d . .
H00O H 0.3543 0.5613 0.5088 0.057 Uiso 1 1 calc R U
H00P H 0.3406 0.6227 0.4196 0.057 Uiso 1 1 calc R U
H00Q H 0.3123 0.6636 0.4723 0.057 Uiso 1 1 calc R U
C00T C 0.59763(11) 0.2112(5) 0.6351(2) 0.0428(9) Uani 1 1 d . .
H00R H 0.6098 0.3129 0.6309 0.064 Uiso 1 1 calc R U
H00S H 0.6138 0.1635 0.6860 0.064 Uiso 1 1 calc R U
H00T H 0.5988 0.1438 0.5920 0.064 Uiso 1 1 calc R U
C00U C 0.47342(14) 0.5620(4) 0.6032(3) 0.0503(11) Uani 1 1 d . .
H00U H 0.4437 0.5559 0.5995 0.075 Uiso 1 1 calc R U
H00V H 0.4892 0.6271 0.6485 0.075 Uiso 1 1 calc R U
H00W H 0.4751 0.6077 0.5545 0.075 Uiso 1 1 calc R U
C00V C 0.30646(13) 0.0098(4) 0.4908(3) 0.0474(11) Uani 1 1 d . .
H00X H 0.3322 0.0266 0.5366 0.071 Uiso 1 1 calc R U
H00Y H 0.2838 -0.0273 0.5087 0.071 Uiso 1 1 calc R U
H00Z H 0.3120 -0.0680 0.4557 0.071 Uiso 1 1 calc R U
C00W C 0.45971(13) -0.0197(4) 0.6309(3) 0.0523(12) Uani 1 1 d . .
H01A H 0.4774 -0.1132 0.6390 0.078 Uiso 1 1 calc R U
H01B H 0.4491 -0.0083 0.6749 0.078 Uiso 1 1 calc R U
H01C H 0.4358 -0.0291 0.5812 0.078 Uiso 1 1 calc R U
Se1 Se 0.40686(2) 0.24504(4) 0.44249(2) 0.03511(13) Uani 1 1 d D .
H1 H 0.3782(6) 0.251(4) 0.414(2) 0.035 Uiso 1 1 d D U
C00Q C 0.20809(10) 0.3110(4) 0.2601(2) 0.0328(8) Uani 1 1 d . .
H2 H 0.2044 0.4172 0.2389 0.049 Uiso 1 1 calc R U
H3 H 0.2131 0.2401 0.2218 0.049 Uiso 1 1 calc R U
H4 H 0.1825 0.2789 0.2701 0.049 Uiso 1 1 calc R U

loop_
_atom_site_aniso_label
_atom_site_aniso_U_11
_atom_site_aniso_U_22
_atom_site_aniso_U_33
_atom_site_aniso_U_23
_atom_site_aniso_U_13
_atom_site_aniso_U_12
S002 0.0274(4) 0.0230(4) 0.0212(4) 0.0014(3) 0.0114(3) 0.0040(3)
F003 0.0380(11) 0.0423(12) 0.0440(12) 0.0029(10) 0.0271(10) -0.0010(9)
F004 0.0566(14) 0.0258(11) 0.0631(15) -0.0009(10) 0.0338(12) 0.0110(10)
F005 0.0333(12) 0.0798(18) 0.0397(13) 0.0080(12) 0.0043(10) 0.0153(11)
O006 0.0306(13) 0.0545(16) 0.0234(12) -0.0030(11) 0.0069(10) 0.0070(11)
O007 0.0422(14) 0.0393(14) 0.0378(14) 0.0134(11) 0.0237(12) 0.0065(12)
N008 0.0205(12) 0.0276(14) 0.0199(12) -0.0004(10) 0.0062(10) 0.0021(10)
N009 0.0188(12) 0.0246(13) 0.0201(12) -0.0011(10) 0.0063(10) 0.0014(10)
O00A 0.0490(15) 0.0237(13) 0.0517(16) -0.0080(11) 0.0261(13) -0.0006(11)
C00B 0.0199(14) 0.0238(16) 0.0208(14) 0.0010(12) 0.0044(12) 0.0005(12)
C00C 0.0258(15) 0.0186(15) 0.0206(14) -0.0004(11) 0.0088(12) 0.0010(12)
C00D 0.0196(14) 0.0251(15) 0.0209(14) -0.0012(12) 0.0075(12) -0.0003(12)
C00E 0.0236(16) 0.0249(17) 0.0341(18) -0.0032(13) 0.0100(14) -0.0043(13)
C00F 0.0298(17) 0.0237(17) 0.0283(17) 0.0022(13) 0.0093(14) 0.0003(13)
C00G 0.0239(15) 0.0221(16) 0.0265(16) -0.0015(12) 0.0097(13) -0.0017(12)
C00H 0.0245(16) 0.0223(16) 0.0287(16) 0.0034(13) 0.0081(13) 0.0028(12)
C00I 0.0165(14) 0.0316(17) 0.0270(16) -0.0025(13) 0.0083(12) 0.0015(13)
C00J 0.0258(16) 0.0220(16) 0.0309(17) 0.0003(13) 0.0090(13) 0.0004(13)
C00K 0.0286(17) 0.0269(18) 0.0378(19) 0.0058(14) 0.0105(15) 0.0075(14)
C00L 0.0293(17) 0.0304(16) 0.0170(14) -0.0009(12) 0.0082(13) 0.0022(14)
C00M 0.0261(16) 0.0233(17) 0.0338(18) 0.0005(13) 0.0086(14) -0.0027(13)
C00N 0.0268(16) 0.0315(17) 0.0214(15) -0.0020(13) 0.0109(13) 0.0021(13)
C00O 0.0215(15) 0.0374(19) 0.0229(15) 0.0015(13) 0.0037(12) -0.0002(13)
C00P 0.0302(18) 0.0294(18) 0.0356(19) 0.0004(14) 0.0115(15) -0.0084(14)
C00R 0.0304(17) 0.0303(19) 0.0290(17) 0.0037(13) 0.0127(14) 0.0038(14)
C00S 0.048(2) 0.0230(18) 0.0344(19) 0.0025(14) 0.0023(17) -0.0082(16)
C00T 0.0264(18) 0.055(2) 0.047(2) 0.0068(19) 0.0123(16) 0.0007(17)
C00U 0.055(3) 0.025(2) 0.080(3) 0.0079(19) 0.034(2) 0.0036(18)
C00V 0.050(2) 0.0240(19) 0.054(2) 0.0078(17) -0.001(2) -0.0070(17)
C00W 0.041(2) 0.0239(19) 0.099(4) 0.005(2) 0.034(2) 0.0005(16)
Se1 0.0474(2) 0.0381(2) 0.02674(19) -0.00500(15) 0.02169(16) -0.00083(17)
C00Q 0.0230(16) 0.0391(19) 0.0325(18) 0.0007(15) 0.0046(14) 0.0001(14)

loop_
_atom_type_symbol
_atom_type_description
_atom_type_scat_dispersion_real
_atom_type_scat_dispersion_imag
_atom_type_scat_source
C C 0.0033 0.0016 'International Tables Vol C Tables 4.2.6.8 and 6.1.1.4'
H H 0.0000 0.0000 'International Tables Vol C Tables 4.2.6.8 and 6.1.1.4'
N N 0.0061 0.0033 'International Tables Vol C Tables 4.2.6.8 and 6.1.1.4'
O O 0.0106 0.0060 'International Tables Vol C Tables 4.2.6.8 and 6.1.1.4'
F F 0.0171 0.0103 'International Tables Vol C Tables 4.2.6.8 and 6.1.1.4'
S S 0.1246 0.1234 'International Tables Vol C Tables 4.2.6.8 and 6.1.1.4'
Se Se -0.0929 2.2259 'International Tables Vol C Tables 4.2.6.8 and 6.1.1.4'

loop_
_geom_angle_atom_site_label_1
_geom_angle_atom_site_label_2
_geom_angle_atom_site_label_3
_geom_angle
O007 S002 O00A 115.94(16)
O007 S002 O006 114.98(16)
O00A S002 O006 114.75(16)
O007 S002 C00R 102.84(15)
O00A S002 C00R 102.86(16)
O006 S002 C00R 102.75(15)
C00C N008 C00B 123.2(3)
C00C N008 C00L 110.6(2)
C00B N008 C00L 126.0(2)
C00C N009 C00D 125.0(3)
C00C N009 C00N 110.2(2)
C00D N009 C00N 124.4(2)
C00M C00B C00F 122.4(3)
C00M C00B N008 118.8(3)
C00F C00B N008 118.8(3)
N009 C00C N008 112.9(3)
N009 C00C Se1 126.1(2)
N008 C00C Se1 121.0(2)
C00J C00D C00G 122.3(3)
C00J C00D N009 119.3(3)
C00G C00D N009 118.4(3)
C00J C00E C00I 122.4(3)
C00J C00E H00D 118.8
C00I C00E H00D 118.8
C00P C00F C00B 117.2(3)
C00P C00F C00U 120.8(3)
C00B C00F C00U 122.0(3)
C00H C00G C00D 117.4(3)
C00H C00G C00S 120.8(3)
C00D C00G C00S 121.8(3)
C00G C00H C00I 122.1(3)
C00G C00H H00E 118.9
C00I C00H H00E 118.9
C00E C00I C00H 118.0(3)
C00E C00I C00Q 121.6(3)
C00H C00I C00Q 120.4(3)
C00E C00J C00D 117.6(3)
C00E C00J C00V 121.3(3)
C00D C00J C00V 121.1(3)
C00O C00K C00M 121.6(3)
C00O C00K H00F 119.2
C00M C00K H00F 119.2
N008 C00L C00N 102.8(2)
N008 C00L H00G 111.2
C00N C00L H00G 111.2
N008 C00L H00H 111.2
C00N C00L H00H 111.2
H00G C00L H00H 109.1
C00B C00M C00K 117.9(3)
C00B C00M C00W 121.7(3)
C00K C00M C00W 120.4(3)
N009 C00N C00L 103.4(2)
N009 C00N H00I 111.1
C00L C00N H00I 111.1
N009 C00N H00J 111.1
C00L C00N H00J 111.1
H00I C00N H00J 109.0
C00K C00O C00P 118.7(3)
C00K C00O C00T 120.7(3)
C00P C00O C00T 120.6(3)
C00O C00P C00F 122.1(3)
C00O C00P H00K 118.9
C00F C00P H00K 118.9
F004 C00R F003 106.8(3)
F004 C00R F005 107.1(3)
F003 C00R F005 107.0(3)
F004 C00R S002 111.8(2)
F003 C00R S002 112.1(2)
F005 C00R S002 111.8(2)
C00G C00S H00O 109.5
C00G C00S H00P 109.5
H00O C00S H00P 109.5
C00G C00S H00Q 109.5
H00O C00S H00Q 109.5
H00P C00S H00Q 109.5
C00O C00T H00R 109.5
C00O C00T H00S 109.5
H00R C00T H00S 109.5
C00O C00T H00T 109.5
H00R C00T H00T 109.5
H00S C00T H00T 109.5
C00F C00U H00U 109.5
C00F C00U H00V 109.5
H00U C00U H00V 109.5
C00F C00U H00W 109.5
H00U C00U H00W 109.5
H00V C00U H00W 109.5
C00J C00V H00X 109.5
C00J C00V H00Y 109.5
H00X C00V H00Y 109.5
C00J C00V H00Z 109.5
H00X C00V H00Z 109.5
H00Y C00V H00Z 109.5
C00M C00W H01A 109.5
C00M C00W H01B 109.5
H01A C00W H01B 109.5
C00M C00W H01C 109.5
H01A C00W H01C 109.5
H01B C00W H01C 109.5
C00C Se1 H1 88(2)
C00I C00Q H2 109.5
C00I C00Q H3 109.5
H2 C00Q H3 109.5
C00I C00Q H4 109.5
H2 C00Q H4 109.5
H3 C00Q H4 109.5

loop_
_geom_bond_atom_site_label_1
_geom_bond_atom_site_label_2
_geom_bond_distance
S002 O007 1.433(2)
S002 O00A 1.434(2)
S002 O006 1.440(2)
S002 C00R 1.825(3)
F003 C00R 1.337(4)
F004 C00R 1.335(4)
F005 C00R 1.342(4)
N008 C00C 1.321(4)
N008 C00B 1.444(4)
N008 C00L 1.479(4)
N009 C00C 1.319(4)
N009 C00D 1.443(4)
N009 C00N 1.479(4)
C00B C00M 1.389(4)
C00B C00F 1.396(4)
C00C Se1 1.882(3)
C00D C00J 1.393(4)
C00D C00G 1.399(4)
C00E C00J 1.385(4)
C00E C00I 1.389(5)
C00E H00D 0.9500
C00F C00P 1.390(5)
C00F C00U 1.501(5)
C00G C00H 1.391(4)
C00G C00S 1.502(4)
C00H C00I 1.391(4)
C00H H00E 0.9500
C00I C00Q 1.500(4)
C00J C00V 1.508(5)
C00K C00O 1.384(5)
C00K C00M 1.392(5)
C00K H00F 0.9500
C00L C00N 1.529(4)
C00L H00G 0.9900
C00L H00H 0.9900
C00M C00W 1.504(5)
C00N H00I 0.9900
C00N H00J 0.9900
C00O C00P 1.384(5)
C00O C00T 1.512(5)
C00P H00K 0.9500
C00S H00O 0.9800
C00S H00P 0.9800
C00S H00Q 0.9800
C00T H00R 0.9800
C00T H00S 0.9800
C00T H00T 0.9800
C00U H00U 0.9800
C00U H00V 0.9800
C00U H00W 0.9800
C00V H00X 0.9800
C00V H00Y 0.9800
C00V H00Z 0.9800
C00W H01A 0.9800
C00W H01B 0.9800
C00W H01C 0.9800
Se1 H1 0.925(19)
C00Q H2 0.9800
C00Q H3 0.9800
C00Q H4 0.9800
